data_4333182
loop_
_publ_author_name
'Yoon, Jung Hee'
'Lim, Jeong Hak'
'Kim, Hyoung Chan'
'Hong, Chang Seop'

_publ_section_title
;
 Cyanide-Bridged Single-Molecule Magnet Constructed by an Octacoordinated
 [W(CN)6(bpy)]-Anion
;
_journal_issue 24
_journal_name_full 'Inorganic Chemistry'
_journal_page_first 9613
_journal_page_last 9615
_journal_paper_doi 10.1021/ic061651k
_journal_volume 45
_journal_year 2006
_chemical_formula_sum 'C35 H31 Mn N10 O3 W'
_chemical_formula_weight 878.49
_chemical_name_systematic
;
 ?
;
_space_group_IT_number 14
_symmetry_cell_setting monoclinic
_symmetry_space_group_name_Hall '-P 2ybc'
_symmetry_space_group_name_H-M 'P 1 21/c 1'
_atom_sites_solution_hydrogens geom
_atom_sites_solution_primary direct
_atom_sites_solution_secondary difmap
_audit_creation_method SHELXL-97
_cell_angle_alpha 90.00
_cell_angle_beta 91.7410(10)
_cell_angle_gamma 90.00
_cell_formula_units_Z 4
_cell_length_a 13.0326(4)
_cell_length_b 13.2676(4)
_cell_length_c 20.8505(7)
_cell_measurement_temperature 293(2)
_cell_volume 3603.6(2)
_computing_structure_refinement 'SHELXL-97 (Sheldrick, 1997)'
_diffrn_ambient_temperature 293(2)
_diffrn_measured_fraction_theta_full 0.983
_diffrn_measured_fraction_theta_max 0.983
_diffrn_radiation_monochromator graphite
_diffrn_radiation_source 'fine-focus sealed tube'
_diffrn_radiation_type MoK\a
_diffrn_radiation_wavelength 0.71073
_diffrn_reflns_av_R_equivalents 0.0626
_diffrn_reflns_av_sigmaI/netI 0.0511
_diffrn_reflns_limit_h_max 16
_diffrn_reflns_limit_h_min -17
_diffrn_reflns_limit_k_max 17
_diffrn_reflns_limit_k_min -16
_diffrn_reflns_limit_l_max 27
_diffrn_reflns_limit_l_min -27
_diffrn_reflns_number 57261
_diffrn_reflns_theta_full 28.38
_diffrn_reflns_theta_max 28.38
_diffrn_reflns_theta_min 1.56
_exptl_absorpt_coefficient_mu 3.589
_exptl_crystal_colour red
_exptl_crystal_density_diffrn 1.619
_exptl_crystal_density_method 'not measured'
_exptl_crystal_description plate
_exptl_crystal_F_000 1736
_exptl_crystal_size_max 0.23
_exptl_crystal_size_mid 0.12
_exptl_crystal_size_min 0.08
_refine_diff_density_max 1.055
_refine_diff_density_min -0.792
_refine_diff_density_rms 0.109
_refine_ls_extinction_method none
_refine_ls_goodness_of_fit_ref 1.017
_refine_ls_hydrogen_treatment mixed
_refine_ls_matrix_type full
_refine_ls_number_parameters 458
_refine_ls_number_reflns 8869
_refine_ls_number_restraints 0
_refine_ls_restrained_S_all 1.017
_refine_ls_R_factor_all 0.0571
_refine_ls_R_factor_gt 0.0318
_refine_ls_shift/su_max 0.002
_refine_ls_shift/su_mean 0.000
_refine_ls_structure_factor_coef Fsqd
_refine_ls_weighting_details 'calc w=1/[\s^2^(Fo^2^)+(0.0377P)^2^+1.1158P] where P=(Fo^2^+2Fc^2^)/3'
_refine_ls_weighting_scheme calc
_refine_ls_wR_factor_gt 0.0722
_refine_ls_wR_factor_ref 0.0786
_reflns_number_gt 6421
_reflns_number_total 8869
_reflns_threshold_expression >2sigma(I)
_cod_data_source_file ic061651ksup1.cif
_cod_data_source_block complex1
_cod_depositor_comments
;
The following automatic conversions were performed:

'_symmetry_cell_setting' value 'Monoclinic' changed to 'monoclinic'
according to /home/saulius/struct/CIF-dictionaries/cif_core.dic
dictionary named 'cif_core.dic' version 2.4.2 from 2011-04-26.

Automatic conversion script
Id: cif_fix_values 1891 2012-01-12 08:04:46Z andrius 
;
_cod_original_sg_symbol_H-M P21/c
_cod_database_code 4333182

loop_
_symmetry_equiv_pos_as_xyz
'x, y, z'
'-x, y+1/2, -z+1/2'
'-x, -y, -z'
'x, -y-1/2, z-1/2'

loop_
_atom_site_label
_atom_site_type_symbol
_atom_site_fract_x
_atom_site_fract_y
_atom_site_fract_z
_atom_site_U_iso_or_equiv
_atom_site_adp_type
_atom_site_occupancy
_atom_site_symmetry_multiplicity
_atom_site_calc_flag
_atom_site_refinement_flags
W1 W 0.752966(11) 0.137972(11) 0.222854(7) 0.02869(6) Uani 1 1 d .
C1 C 0.8603(3) 0.1246(3) 0.30364(18) 0.0341(9) Uani 1 1 d .
N1 N 0.9159(3) 0.1181(3) 0.34664(16) 0.0417(8) Uani 1 1 d .
C2 C 0.8101(3) 0.2873(3) 0.2438(2) 0.0453(10) Uani 1 1 d .
N2 N 0.8369(4) 0.3672(3) 0.2557(3) 0.0698(13) Uani 1 1 d .
C3 C 0.8999(3) 0.1498(3) 0.17887(19) 0.0389(9) Uani 1 1 d .
N3 N 0.9780(3) 0.1533(3) 0.1563(2) 0.0567(11) Uani 1 1 d .
C4 C 0.6565(3) 0.2509(3) 0.17927(19) 0.0405(10) Uani 1 1 d .
N4 N 0.6037(3) 0.3111(3) 0.15728(19) 0.0602(11) Uani 1 1 d .
C5 C 0.7324(3) 0.0952(3) 0.12332(19) 0.0393(9) Uani 1 1 d .
N5 N 0.7198(3) 0.0707(3) 0.07097(18) 0.0585(11) Uani 1 1 d .
C6 C 0.6740(3) 0.1820(3) 0.30742(19) 0.0392(9) Uani 1 1 d .
N6 N 0.6290(3) 0.2053(3) 0.35142(19) 0.0576(10) Uani 1 1 d .
N7 N 0.6063(3) 0.0531(3) 0.21959(16) 0.0391(8) Uani 1 1 d .
N8 N 0.7922(3) -0.0245(2) 0.22498(15) 0.0342(7) Uani 1 1 d .
C7 C 0.5120(3) 0.0968(4) 0.2199(2) 0.0533(12) Uani 1 1 d .
H7 H 0.5075 0.1661 0.2257 0.064 Uiso 1 1 calc R
C8 C 0.4230(4) 0.0418(4) 0.2118(3) 0.0640(14) Uani 1 1 d .
H8 H 0.3595 0.0738 0.2124 0.077 Uiso 1 1 calc R
C9 C 0.4286(4) -0.0595(4) 0.2030(3) 0.0696(16) Uani 1 1 d .
H9 H 0.3692 -0.0976 0.1970 0.084 Uiso 1 1 calc R
C10 C 0.5235(4) -0.1048(4) 0.2032(3) 0.0620(14) Uani 1 1 d .
H10 H 0.5283 -0.1741 0.1972 0.074 Uiso 1 1 calc R
C11 C 0.6117(3) -0.0482(3) 0.2121(2) 0.0415(10) Uani 1 1 d .
C12 C 0.7139(3) -0.0913(3) 0.21505(18) 0.0365(9) Uani 1 1 d .
C13 C 0.7335(4) -0.1937(4) 0.2102(2) 0.0537(12) Uani 1 1 d .
H13 H 0.6792 -0.2386 0.2041 0.064 Uiso 1 1 calc R
C14 C 0.8325(4) -0.2294(4) 0.2142(2) 0.0561(13) Uani 1 1 d .
H14 H 0.8461 -0.2979 0.2101 0.067 Uiso 1 1 calc R
C15 C 0.9099(4) -0.1620(3) 0.2243(2) 0.0513(12) Uani 1 1 d .
H15 H 0.9775 -0.1845 0.2275 0.062 Uiso 1 1 calc R
C16 C 0.8889(3) -0.0614(3) 0.2298(2) 0.0441(10) Uani 1 1 d .
H16 H 0.9431 -0.0167 0.2372 0.053 Uiso 1 1 calc R
Mn1 Mn 0.99036(4) 0.09279(4) 0.44628(3) 0.03187(13) Uani 1 1 d .
O1 O 0.9465(2) -0.04371(18) 0.44856(12) 0.0330(6) Uani 1 1 d .
O2 O 1.1151(2) 0.0670(2) 0.41062(14) 0.0453(7) Uani 1 1 d .
N9 N 0.8577(3) 0.1303(2) 0.48341(15) 0.0371(8) Uani 1 1 d .
N10 N 1.0327(3) 0.2337(2) 0.46797(15) 0.0397(8) Uani 1 1 d .
C17 C 0.8507(3) -0.0693(3) 0.42740(17) 0.0330(8) Uani 1 1 d .
C18 C 0.8396(4) -0.1605(3) 0.39494(19) 0.0425(10) Uani 1 1 d .
H18 H 0.8974 -0.1989 0.3865 0.051 Uiso 1 1 calc R
C19 C 0.7441(4) -0.1946(4) 0.3751(2) 0.0550(12) Uani 1 1 d .
H19 H 0.7373 -0.2567 0.3548 0.066 Uiso 1 1 calc R
C20 C 0.6579(4) -0.1358(4) 0.3857(3) 0.0650(15) Uani 1 1 d .
H20 H 0.5935 -0.1573 0.3710 0.078 Uiso 1 1 calc R
C21 C 0.6683(3) -0.0461(4) 0.4179(2) 0.0514(12) Uani 1 1 d .
H21 H 0.6100 -0.0080 0.4256 0.062 Uiso 1 1 calc R
C22 C 0.7642(3) -0.0101(3) 0.43954(18) 0.0356(9) Uani 1 1 d .
C23 C 0.7702(3) 0.0834(3) 0.47613(18) 0.0379(9) Uani 1 1 d .
C24 C 0.6751(4) 0.1245(4) 0.5056(2) 0.0575(13) Uani 1 1 d .
H24A H 0.6875 0.1341 0.5508 0.086 Uiso 1 1 calc R
H24B H 0.6196 0.0777 0.4988 0.086 Uiso 1 1 calc R
H24C H 0.6575 0.1878 0.4860 0.086 Uiso 1 1 calc R
C25 C 0.8722(4) 0.2207(3) 0.5238(2) 0.0504(11) Uani 1 1 d .
H25A H 0.9015 0.2018 0.5654 0.060 Uiso 1 1 calc R
H25B H 0.8065 0.2530 0.5303 0.060 Uiso 1 1 calc R
C26 C 0.9436(4) 0.2928(3) 0.4906(2) 0.0506(11) Uani 1 1 d .
H26 H 0.9685 0.3432 0.5217 0.061 Uiso 1 1 calc R
C27 C 0.8903(5) 0.3471(4) 0.4338(3) 0.0701(16) Uani 1 1 d .
H27A H 0.9388 0.3900 0.4133 0.105 Uiso 1 1 calc R
H27B H 0.8347 0.3871 0.4490 0.105 Uiso 1 1 calc R
H27C H 0.8641 0.2983 0.4036 0.105 Uiso 1 1 calc R
C28 C 1.1243(4) 0.2710(3) 0.4669(2) 0.0521(12) Uani 1 1 d .
C29 C 1.1427(5) 0.3788(4) 0.4896(3) 0.087(2) Uani 1 1 d .
H29A H 1.0784 0.4139 0.4907 0.131 Uiso 1 1 calc R
H29B H 1.1871 0.4125 0.4605 0.131 Uiso 1 1 calc R
H29C H 1.1743 0.3780 0.5318 0.131 Uiso 1 1 calc R
C30 C 1.2116(4) 0.2130(4) 0.4442(2) 0.0498(12) Uani 1 1 d .
C31 C 1.3119(5) 0.2545(5) 0.4495(3) 0.0751(17) Uani 1 1 d .
H31 H 1.3212 0.3165 0.4697 0.090 Uiso 1 1 calc R
C32 C 1.3947(5) 0.2063(6) 0.4260(3) 0.090(2) Uani 1 1 d .
H32 H 1.4596 0.2347 0.4312 0.108 Uiso 1 1 calc R
C33 C 1.3833(4) 0.1164(5) 0.3949(3) 0.0776(19) Uani 1 1 d .
H33 H 1.4402 0.0848 0.3781 0.093 Uiso 1 1 calc R
C34 C 1.2887(4) 0.0722(4) 0.3884(2) 0.0569(13) Uani 1 1 d .
H34 H 1.2815 0.0120 0.3659 0.068 Uiso 1 1 calc R
C35 C 1.2017(3) 0.1177(4) 0.4155(2) 0.0459(11) Uani 1 1 d .
O3 O 0.1810(3) 0.0676(3) 0.1889(3) 0.127(2) Uani 1 1 d .
O4 O 0.4717(13) 0.0267(12) 0.0276(8) 0.194(6) Uiso 0.50 1 d P

loop_
_atom_site_aniso_label
_atom_site_aniso_U_11
_atom_site_aniso_U_22
_atom_site_aniso_U_33
_atom_site_aniso_U_23
_atom_site_aniso_U_13
_atom_site_aniso_U_12
W1 0.02510(9) 0.03109(8) 0.02970(8) 0.00290(7) -0.00231(6) -0.00019(7)
C1 0.037(2) 0.036(2) 0.0296(19) -0.0003(16) -0.0022(17) 0.0029(17)
N1 0.039(2) 0.049(2) 0.0361(18) -0.0004(15) -0.0039(16) 0.0058(16)
C2 0.035(2) 0.037(2) 0.063(3) 0.002(2) -0.006(2) -0.0029(19)
N2 0.059(3) 0.041(2) 0.108(4) -0.002(2) -0.018(3) -0.004(2)
C3 0.035(2) 0.044(2) 0.038(2) 0.0106(17) -0.0008(18) 0.0003(19)
N3 0.039(2) 0.074(3) 0.058(2) 0.016(2) 0.0077(19) 0.000(2)
C4 0.035(2) 0.047(2) 0.039(2) 0.0031(19) -0.0049(18) 0.004(2)
N4 0.056(3) 0.063(3) 0.060(3) 0.010(2) -0.007(2) 0.020(2)
C5 0.041(2) 0.041(2) 0.036(2) 0.0022(18) -0.0015(18) 0.0015(19)
N5 0.071(3) 0.063(3) 0.041(2) -0.0050(19) -0.001(2) 0.002(2)
C6 0.036(2) 0.044(2) 0.037(2) 0.0049(19) -0.0052(19) 0.0050(19)
N6 0.054(3) 0.069(3) 0.051(2) 0.002(2) 0.010(2) 0.014(2)
N7 0.0324(19) 0.039(2) 0.046(2) -0.0015(15) -0.0002(15) -0.0046(15)
N8 0.0310(17) 0.0351(18) 0.0363(17) 0.0042(14) -0.0036(14) 0.0019(14)
C7 0.035(3) 0.049(3) 0.076(3) -0.003(2) 0.002(2) 0.000(2)
C8 0.026(2) 0.079(4) 0.087(4) 0.001(3) 0.000(2) -0.007(2)
C9 0.043(3) 0.062(4) 0.103(4) 0.003(3) -0.007(3) -0.024(3)
C10 0.046(3) 0.047(3) 0.092(4) 0.006(3) -0.007(3) -0.016(2)
C11 0.040(2) 0.042(2) 0.042(2) 0.0046(18) -0.0024(19) -0.0080(19)
C12 0.041(2) 0.034(2) 0.034(2) 0.0027(17) -0.0052(17) -0.0024(19)
C13 0.061(3) 0.041(3) 0.058(3) -0.003(2) -0.010(2) -0.005(2)
C14 0.072(4) 0.039(3) 0.057(3) -0.001(2) -0.006(3) 0.013(2)
C15 0.051(3) 0.050(3) 0.053(3) -0.003(2) -0.005(2) 0.016(2)
C16 0.040(3) 0.042(2) 0.050(2) 0.0019(19) -0.007(2) 0.009(2)
Mn1 0.0312(3) 0.0324(3) 0.0318(3) -0.0020(2) -0.0020(2) 0.0022(3)
O1 0.0319(15) 0.0327(14) 0.0340(14) -0.0028(11) -0.0051(11) 0.0019(11)
O2 0.0348(17) 0.0511(18) 0.0503(17) -0.0019(14) 0.0062(13) 0.0022(14)
N9 0.039(2) 0.0374(18) 0.0344(17) -0.0044(14) 0.0002(14) 0.0071(16)
N10 0.051(2) 0.0335(18) 0.0343(17) -0.0001(14) -0.0062(16) -0.0021(16)
C17 0.034(2) 0.039(2) 0.0263(18) 0.0048(15) -0.0031(16) -0.0049(17)
C18 0.049(3) 0.043(2) 0.035(2) -0.0018(17) -0.0041(19) -0.0030(19)
C19 0.063(3) 0.051(3) 0.050(3) -0.005(2) -0.011(2) -0.018(3)
C20 0.050(3) 0.081(4) 0.063(3) 0.005(3) -0.015(3) -0.025(3)
C21 0.036(3) 0.065(3) 0.052(3) 0.011(2) -0.008(2) -0.002(2)
C22 0.032(2) 0.043(2) 0.032(2) 0.0055(17) 0.0006(16) -0.0014(18)
C23 0.036(2) 0.048(2) 0.0290(19) 0.0073(18) 0.0003(17) 0.012(2)
C24 0.043(3) 0.072(3) 0.058(3) -0.001(2) 0.010(2) 0.016(2)
C25 0.057(3) 0.047(3) 0.047(3) -0.015(2) 0.004(2) 0.008(2)
C26 0.068(3) 0.037(2) 0.047(3) -0.0084(19) 0.000(2) 0.002(2)
C27 0.090(4) 0.047(3) 0.072(4) 0.002(2) -0.007(3) 0.024(3)
C28 0.072(4) 0.043(3) 0.041(2) 0.0045(19) 0.002(2) -0.020(2)
C29 0.100(5) 0.061(4) 0.102(5) -0.017(3) 0.017(4) -0.036(3)
C30 0.050(3) 0.066(3) 0.034(2) 0.008(2) -0.001(2) -0.017(2)
C31 0.065(4) 0.098(5) 0.062(3) 0.005(3) 0.002(3) -0.031(3)
C32 0.053(4) 0.140(7) 0.076(4) 0.008(4) 0.001(3) -0.027(4)
C33 0.042(3) 0.121(6) 0.070(4) 0.035(4) 0.007(3) 0.011(3)
C34 0.040(3) 0.076(4) 0.056(3) 0.019(3) 0.007(2) 0.005(2)
C35 0.038(2) 0.064(3) 0.036(2) 0.017(2) -0.0010(19) -0.003(2)
O3 0.065(3) 0.067(3) 0.247(7) 0.028(3) -0.020(4) -0.003(2)

loop_
_atom_type_symbol
_atom_type_description
_atom_type_scat_dispersion_real
_atom_type_scat_dispersion_imag
_atom_type_scat_source
C C 0.0033 0.0016 'International Tables Vol C Tables 4.2.6.8 and 6.1.1.4'
H H 0.0000 0.0000 'International Tables Vol C Tables 4.2.6.8 and 6.1.1.4'
N N 0.0061 0.0033 'International Tables Vol C Tables 4.2.6.8 and 6.1.1.4'
O O 0.0106 0.0060 'International Tables Vol C Tables 4.2.6.8 and 6.1.1.4'
Mn Mn 0.3368 0.7283 'International Tables Vol C Tables 4.2.6.8 and 6.1.1.4'
W W -0.8490 6.8722 'International Tables Vol C Tables 4.2.6.8 and 6.1.1.4'

loop_
_geom_angle_atom_site_label_1
_geom_angle_atom_site_label_2
_geom_angle_atom_site_label_3
_geom_angle
_geom_angle_site_symmetry_3
C4 W1 C6 82.44(15) .
C4 W1 C3 106.66(15) .
C6 W1 C3 141.59(16) .
C4 W1 C2 68.77(16) .
C6 W1 C2 75.83(17) .
C3 W1 C2 73.34(16) .
C4 W1 C5 73.87(16) .
C6 W1 C5 144.20(15) .
C3 W1 C5 72.29(16) .
C2 W1 C5 117.91(17) .
C4 W1 C1 138.20(15) .
C6 W1 C1 72.43(15) .
C3 W1 C1 77.02(15) .
C2 W1 C1 72.94(15) .
C5 W1 C1 141.67(15) .
C4 W1 N8 145.24(14) .
C6 W1 N8 111.34(14) .
C3 W1 N8 82.63(14) .
C2 W1 N8 144.27(15) .
C5 W1 N8 77.59(14) .
C1 W1 N8 76.19(13) .
C4 W1 N7 81.24(14) .
C6 W1 N7 74.30(14) .
C3 W1 N7 143.17(14) .
C2 W1 N7 139.88(15) .
C5 W1 N7 75.85(14) .
C1 W1 N7 121.23(14) .
N8 W1 N7 72.82(12) .
N1 C1 W1 179.1(4) .
C1 N1 Mn1 165.2(4) .
N2 C2 W1 177.5(4) .
N3 C3 W1 178.0(4) .
N4 C4 W1 178.4(4) .
N5 C5 W1 178.3(4) .
N6 C6 W1 177.8(4) .
C11 N7 C7 118.2(4) .
C11 N7 W1 117.4(3) .
C7 N7 W1 124.2(3) .
C16 N8 C12 117.9(4) .
C16 N8 W1 124.5(3) .
C12 N8 W1 117.3(3) .
N7 C7 C8 122.2(5) .
C9 C8 C7 119.4(5) .
C8 C9 C10 118.9(5) .
C9 C10 C11 120.5(5) .
N7 C11 C10 120.6(4) .
N7 C11 C12 115.9(4) .
C10 C11 C12 123.5(4) .
N8 C12 C13 120.6(4) .
N8 C12 C11 115.7(4) .
C13 C12 C11 123.7(4) .
C14 C13 C12 120.5(4) .
C15 C14 C13 118.3(4) .
C14 C15 C16 120.3(4) .
N8 C16 C15 122.3(4) .
O2 Mn1 O1 95.94(12) .
O2 Mn1 N9 176.14(13) .
O1 Mn1 N9 87.83(12) .
O2 Mn1 N10 91.38(14) .
O1 Mn1 N10 165.41(12) .
N9 Mn1 N10 85.12(14) .
O2 Mn1 N1 90.90(13) .
O1 Mn1 N1 92.46(12) .
N9 Mn1 N1 88.10(13) .
N10 Mn1 N1 100.05(13) .
O2 Mn1 O1 92.06(11) 3_756
O1 Mn1 O1 79.30(10) 3_756
N9 Mn1 O1 89.45(11) 3_756
N10 Mn1 O1 87.85(11) 3_756
N1 Mn1 O1 171.49(11) 3_756
C17 O1 Mn1 120.4(2) .
C17 O1 Mn1 121.0(2) 3_756
Mn1 O1 Mn1 100.70(10) 3_756
C35 O2 Mn1 129.8(3) .
C23 N9 C25 123.4(4) .
C23 N9 Mn1 127.3(3) .
C25 N9 Mn1 109.2(3) .
C28 N10 C26 122.2(4) .
C28 N10 Mn1 127.1(3) .
C26 N10 Mn1 110.6(3) .
O1 C17 C18 117.2(4) .
O1 C17 C22 122.5(3) .
C18 C17 C22 120.2(4) .
C19 C18 C17 120.7(4) .
C18 C19 C20 119.7(4) .
C21 C20 C19 119.7(5) .
C20 C21 C22 121.8(5) .
C21 C22 C17 117.7(4) .
C21 C22 C23 119.5(4) .
C17 C22 C23 122.8(4) .
N9 C23 C22 120.0(4) .
N9 C23 C24 120.6(4) .
C22 C23 C24 119.4(4) .
N9 C25 C26 108.8(3) .
N10 C26 C25 107.9(3) .
N10 C26 C27 110.0(4) .
C25 C26 C27 112.3(4) .
N10 C28 C30 122.1(4) .
N10 C28 C29 119.4(5) .
C30 C28 C29 118.6(5) .
C35 C30 C31 117.1(5) .
C35 C30 C28 123.4(4) .
C31 C30 C28 119.5(5) .
C32 C31 C30 121.9(6) .
C31 C32 C33 120.4(6) .
C32 C33 C34 120.5(6) .
C33 C34 C35 120.5(6) .
O2 C35 C30 124.1(4) .
O2 C35 C34 116.6(4) .
C30 C35 C34 119.3(4) .

loop_
_geom_bond_atom_site_label_1
_geom_bond_atom_site_label_2
_geom_bond_distance
_geom_bond_site_symmetry_2
W1 C4 2.140(4) .
W1 C6 2.149(4) .
W1 C3 2.153(4) .
W1 C2 2.157(4) .
W1 C5 2.161(4) .
W1 C1 2.164(4) .
W1 N8 2.216(3) .
W1 N7 2.218(3) .
C1 N1 1.139(5) .
N1 Mn1 2.291(3) .
C2 N2 1.141(5) .
C3 N3 1.136(5) .
C4 N4 1.141(5) .
C5 N5 1.146(5) .
C6 N6 1.146(5) .
N7 C11 1.355(5) .
N7 C7 1.359(5) .
N8 C16 1.353(5) .
N8 C12 1.363(5) .
C7 C8 1.376(6) .
C8 C9 1.359(7) .
C9 C10 1.374(7) .
C10 C11 1.380(6) .
C11 C12 1.449(6) .
C12 C13 1.386(6) .
C13 C14 1.374(7) .
C14 C15 1.360(7) .
C15 C16 1.369(6) .
Mn1 O2 1.840(3) .
Mn1 O1 1.900(3) .
Mn1 N9 1.979(3) .
Mn1 N10 1.998(3) .
Mn1 O1 2.408(3) 3_756
O1 C17 1.354(4) .
O1 Mn1 2.408(3) 3_756
O2 C35 1.315(5) .
N9 C23 1.303(5) .
N9 C25 1.475(5) .
N10 C28 1.293(6) .
N10 C26 1.490(6) .
C17 C18 1.392(5) .
C17 C22 1.403(5) .
C18 C19 1.375(6) .
C19 C20 1.391(7) .
C20 C21 1.372(7) .
C21 C22 1.400(6) .
C22 C23 1.457(6) .
C23 C24 1.502(6) .
C25 C26 1.517(6) .
C26 C27 1.534(7) .
C28 C30 1.464(7) .
C28 C29 1.523(6) .
C30 C35 1.403(6) .
C30 C31 1.420(7) .
C31 C32 1.359(9) .
C32 C33 1.363(9) .
C33 C34 1.367(7) .
C34 C35 1.418(6) .
O4 O4 1.56(3) 3_655
